data_9014718
loop_
_publ_author_name
'Fourquet, J.'
'Gillet, P.'
'Le Bail, A.'

_publ_section_title
;
 Li/H topotactic exchange on LiSbO3: The series Li(1-x)HxSbO3 (0<=x<=1).
 _cod_database_code 1000143
;
_journal_name_full 'Materials Research Bulletin'
_journal_page_first 1207
_journal_page_last 1214
_journal_paper_doi 10.1016/0025-5408(89)90195-5
_journal_volume 24
_journal_year 1989
_chemical_formula_sum 'O3 Sb'
_space_group_IT_number 14
_symmetry_space_group_name_Hall '-P 2yn'
_symmetry_space_group_name_H-M 'P 1 21/n 1'
_cell_angle_alpha 90
_cell_angle_beta 90.8
_cell_angle_gamma 90
_cell_length_a 5.2526
_cell_length_b 4.7331
_cell_length_c 8.6322
_cell_formula_units_Z 4
_cell_volume 214.585
_database_code_amcsd 0014344
_exptl_crystal_density_diffrn 5.254
_cod_original_formula_sum 'Sb O3'
_cod_database_code 9014718
_amcsd_formula_title H0.67Li0.33SbO3

loop_
_space_group_symop_operation_xyz
x,y,z
1/2+x,1/2-y,1/2+z
1/2-x,1/2+y,1/2-z
-x,-y,-z

loop_
_atom_site_label
_atom_site_fract_x
_atom_site_fract_y
_atom_site_fract_z
Sb 0.25170 0.01110 0.09710
O1 0.40500 0.29900 0.24100
O2 0.94200 0.23300 0.05600
O3 0.41000 0.21600 0.90500

loop_
_cod_related_entry_id
_cod_related_entry_database
_cod_related_entry_code
1 AMCSD 0014344
